data_4100124
loop_
_publ_author_name
'Akiba, Kin-ya'
'Moriyama, Yuji'
'Mizozoe, Mitsuhiro'
'Inohara, Hideki'
'Nishii, Takako'
'Yamamoto, Yohsuke'
'Minoura, Mao'
'Hashizume, Daisuke'
'Iwasaki, Fujiko'
'Takagi, Nozomi'
'Ishimura, Kazuya'
'Nagase, Shigeru'

_publ_section_title
;
 Synthesis and Characterization of Stable Hypervalent Carbon Compounds
 (10-C-5) Bearing a 2,6-Bis(p-substituted phenyloxymethyl)benzene Ligand
;
_journal_coden_ASTM JACSAT
_journal_issue 16
_journal_name_full 'Journal of the American Chemical Society'
_journal_page_first 5893
_journal_page_last 5901
_journal_paper_doi 10.1021/ja043802t
_journal_volume 127
_journal_year 2005
_chemical_formula_moiety 'C35 H31 O4 S2 Cl1'
_chemical_formula_weight 615.20
_space_group_IT_number 14
_symmetry_cell_setting monoclinic
_symmetry_space_group_name_Hall '-P 2yn'
_symmetry_space_group_name_H-M 'P 1 21/n 1'
_cell_angle_alpha 90.000000(0)
_cell_angle_beta 109.542(5)
_cell_angle_gamma 90.000000(0)
_cell_formula_units_Z 4
_cell_length_a 14.4590(9)
_cell_length_b 11.522(1)
_cell_length_c 19.651(2)
_cell_measurement_temperature 298
_cell_volume 3085.2(4)
_exptl_crystal_density_diffrn 1.324
_cod_depositor_comments
;
 Updated bibliographic information.

 Antanas Vaitkus,
 2019-10-02
;
_cod_original_sg_symbol_H-M 'P 21/n'
_cod_database_code 4100124

loop_
_symmetry_equiv_pos_as_xyz
x,y,z
1/2-x,1/2+y,1/2-z
-x,-y,-z
1/2+x,1/2-y,1/2+z

loop_
_atom_site_label
_atom_site_type_symbol
_atom_site_fract_x
_atom_site_fract_y
_atom_site_fract_z
_atom_site_U_iso_or_equiv
_atom_site_adp_type
_atom_site_occupancy
_atom_site_calc_flag
Cl(1) Cl 0.6419(2) 0.1636(2) 1.1062(1) 0.0764(8) Uani 1.00 d
S(1) S 0.2790(2) 0.1598(2) 0.9007(1) 0.0622(7) Uani 1.00 d
S(2) S 0.0786(2) 0.4506(2) 1.1092(1) 0.0746(8) Uani 1.00 d
O(1) O 0.624(1) 0.2463(10) 1.1504(9) 0.173(6) Uani 1.00 d
O(2) O 0.5974(9) 0.0588(7) 1.1164(6) 0.114(4) Uani 1.00 d
O(3) O 0.7438(7) 0.1512(8) 1.1192(7) 0.132(4) Uani 1.00 d
O(4) O 0.604(1) 0.193(1) 1.0345(7) 0.172(6) Uani 1.00 d
C(1) C 0.1836(6) 0.2335(6) 0.9361(4) 0.052(2) Uani 1.00 d
C(2) C 0.2352(6) 0.2337(6) 1.0181(4) 0.054(2) Uani 1.00 d
C(3) C 0.3209(6) 0.1694(7) 1.0427(5) 0.059(2) Uani 1.00 d
C(4) C 0.3716(8) 0.1575(8) 1.1160(5) 0.070(3) Uani 1.00 d
C(5) C 0.3357(8) 0.2119(9) 1.1651(5) 0.072(3) Uani 1.00 d
C(6) C 0.2508(7) 0.2743(7) 1.1420(5) 0.063(3) Uani 1.00 d
C(7) C 0.1975(6) 0.2882(6) 1.0682(4) 0.052(2) Uani 1.00 d
C(8) C 0.3521(7) 0.1047(8) 0.9879(6) 0.070(3) Uani 1.00 d
C(9) C 0.3497(7) 0.2729(8) 0.8831(5) 0.060(3) Uani 1.00 d
C(10) C 0.3271(8) 0.3027(9) 0.8103(6) 0.073(3) Uani 1.00 d
C(11) C 0.3805(9) 0.3934(10) 0.7929(7) 0.083(4) Uani 1.00 d
C(12) C 0.4560(10) 0.4461(9) 0.8448(8) 0.091(4) Uani 1.00 d
C(13) C 0.4777(10) 0.4131(9) 0.9167(7) 0.087(4) Uani 1.00 d
C(14) C 0.4275(8) 0.3282(9) 0.9377(6) 0.071(3) Uani 1.00 d
C(15) C 0.516(1) 0.5417(10) 0.823(1) 0.120(6) Uani 1.00 d
C(16) C 0.1007(7) 0.3508(7) 1.0438(5) 0.060(3) Uani 1.00 d
C(17) C 0.1721(8) 0.5543(9) 1.1221(5) 0.068(3) Uani 1.00 d
C(18) C 0.1834(8) 0.6179(9) 1.0636(5) 0.074(3) Uani 1.00 d
C(19) C 0.2558(9) 0.7024(9) 1.0755(7) 0.080(4) Uani 1.00 d
C(20) C 0.3176(9) 0.7291(10) 1.1438(7) 0.084(4) Uani 1.00 d
C(21) C 0.3098(10) 0.6671(10) 1.2000(7) 0.088(4) Uani 1.00 d
C(22) C 0.2384(9) 0.582(1) 1.1907(5) 0.082(4) Uani 1.00 d
C(23) C 0.395(1) 0.822(1) 1.158(1) 0.126(6) Uani 1.00 d
C(24) C 0.1645(7) 0.3501(7) 0.8979(4) 0.058(2) Uani 1.00 d
C(25) C 0.1060(8) 0.3587(9) 0.8250(5) 0.073(3) Uani 1.00 d
C(26) C 0.0989(9) 0.466(1) 0.7899(6) 0.082(4) Uani 1.00 d
C(27) C 0.149(1) 0.558(1) 0.8253(6) 0.090(4) Uani 1.00 d
C(28) C 0.2076(9) 0.5522(8) 0.8945(6) 0.079(4) Uani 1.00 d
C(29) C 0.2150(7) 0.4478(8) 0.9314(5) 0.062(3) Uani 1.00 d
C(30) C 0.0947(7) 0.1495(8) 0.9155(5) 0.066(3) Uani 1.00 d
C(31) C -0.0008(7) 0.1900(7) 0.8940(6) 0.069(3) Uani 1.00 d
C(32) C -0.078(1) 0.115(1) 0.8794(8) 0.100(5) Uani 1.00 d
C(33) C -0.062(1) -0.005(1) 0.8885(8) 0.097(5) Uani 1.00 d
C(34) C 0.029(1) -0.0443(9) 0.9099(8) 0.097(5) Uani 1.00 d
C(35) C 0.1081(9) 0.0303(9) 0.9228(7) 0.083(4) Uani 1.00 d
H(1) H 0.4311 0.1116 1.1326 0.0813 Uiso 1.00 calc
H(2) H 0.3724 0.2062 1.2155 0.0880 Uiso 1.00 calc
H(3) H 0.2271 0.3098 1.1774 0.0765 Uiso 1.00 calc
H(4) H 0.3423 0.0230 0.9905 0.0882 Uiso 1.00 calc
H(5) H 0.4208 0.1173 0.9955 0.0882 Uiso 1.00 calc
H(6) H 0.2764 0.2621 0.7735 0.0875 Uiso 1.00 calc
H(7) H 0.3615 0.4189 0.7429 0.0989 Uiso 1.00 calc
H(8) H 0.5303 0.4521 0.9531 0.1025 Uiso 1.00 calc
H(9) H 0.4433 0.3073 0.9870 0.0889 Uiso 1.00 calc
H(10) H 0.5665 0.5724 0.8647 0.1438 Uiso 1.00 calc
H(11) H 0.5438 0.5135 0.7899 0.1438 Uiso 1.00 calc
H(12) H 0.4723 0.6055 0.8016 0.1438 Uiso 1.00 calc
H(13) H 0.0492 0.2943 1.0312 0.0749 Uiso 1.00 calc
H(14) H 0.0959 0.3948 1.0013 0.0749 Uiso 1.00 calc
H(15) H 0.1414 0.6019 1.0151 0.0875 Uiso 1.00 calc
H(16) H 0.2641 0.7406 1.0351 0.0971 Uiso 1.00 calc
H(17) H 0.3527 0.6851 1.2484 0.1055 Uiso 1.00 calc
H(18) H 0.2341 0.5394 1.2323 0.1000 Uiso 1.00 calc
H(19) H 0.4554 0.7913 1.1774 0.1482 Uiso 1.00 calc
H(20) H 0.3871 0.8561 1.1101 0.1482 Uiso 1.00 calc
H(21) H 0.3798 0.8809 1.1857 0.1482 Uiso 1.00 calc
H(22) H 0.0745 0.2913 0.7998 0.0883 Uiso 1.00 calc
H(23) H 0.0576 0.4736 0.7397 0.0987 Uiso 1.00 calc
H(24) H 0.1435 0.6324 0.8010 0.1043 Uiso 1.00 calc
H(25) H 0.2425 0.6187 0.9194 0.0914 Uiso 1.00 calc
H(26) H 0.2566 0.4437 0.9807 0.0759 Uiso 1.00 calc
H(27) H -0.0111 0.2715 0.8901 0.0813 Uiso 1.00 calc
H(28) H -0.1447 0.1462 0.8634 0.1208 Uiso 1.00 calc
H(29) H -0.1183 -0.0581 0.8787 0.1205 Uiso 1.00 calc
H(30) H 0.0415 -0.1282 0.9172 0.1232 Uiso 1.00 calc
H(31) H 0.1741 0.0001 0.9381 0.1021 Uiso 1.00 calc

loop_
_atom_site_aniso_label
_atom_site_aniso_U_11
_atom_site_aniso_U_22
_atom_site_aniso_U_33
_atom_site_aniso_U_12
_atom_site_aniso_U_13
_atom_site_aniso_U_23
Cl(1) 0.069(2) 0.075(2) 0.081(2) 0.011(1) 0.019(1) -0.008(1)
S(1) 0.064(2) 0.062(1) 0.061(1) 0.0092(9) 0.0206(9) -0.0074(9)
S(2) 0.074(2) 0.089(2) 0.070(1) 0.009(1) 0.036(1) -0.008(1)
O(1) 0.16(1) 0.104(7) 0.29(2) 0.011(7) 0.12(1) -0.074(9)
O(2) 0.149(10) 0.082(5) 0.139(8) -0.004(5) 0.087(7) -0.004(5)
O(3) 0.065(7) 0.118(7) 0.20(1) 0.012(4) 0.031(6) -0.039(7)
O(4) 0.16(1) 0.20(1) 0.118(9) -0.018(9) -0.004(8) 0.070(9)
C(1) 0.048(5) 0.049(4) 0.055(4) 0.008(3) 0.012(3) 0.000(3)
C(2) 0.060(5) 0.048(4) 0.050(4) -0.002(3) 0.014(3) 0.006(3)
C(3) 0.051(5) 0.053(4) 0.069(5) 0.006(3) 0.015(4) -0.002(4)
C(4) 0.075(7) 0.072(6) 0.061(5) 0.007(4) 0.021(4) 0.009(4)
C(5) 0.081(7) 0.072(6) 0.058(5) 0.005(5) 0.014(4) 0.007(4)
C(6) 0.073(7) 0.055(5) 0.063(5) 0.000(4) 0.023(4) 0.009(4)
C(7) 0.056(5) 0.047(4) 0.053(4) -0.003(3) 0.019(3) 0.003(3)
C(8) 0.055(6) 0.069(6) 0.082(6) 0.010(4) 0.016(4) -0.005(5)
C(9) 0.054(6) 0.070(5) 0.057(5) 0.002(4) 0.018(4) -0.013(4)
C(10) 0.067(7) 0.078(6) 0.071(6) 0.009(4) 0.018(4) -0.013(5)
C(11) 0.085(9) 0.079(7) 0.088(8) 0.009(5) 0.034(6) 0.010(6)
C(12) 0.070(9) 0.077(7) 0.14(1) 0.018(5) 0.060(8) -0.004(7)
C(13) 0.107(10) 0.066(6) 0.094(8) -0.011(5) 0.042(7) -0.025(6)
C(14) 0.058(6) 0.075(6) 0.075(6) -0.002(4) 0.015(4) -0.013(5)
C(15) 0.12(1) 0.071(7) 0.21(2) -0.005(7) 0.11(1) 0.001(8)
C(16) 0.057(5) 0.056(5) 0.073(5) -0.001(3) 0.029(4) -0.015(4)
C(17) 0.067(7) 0.083(6) 0.057(5) 0.000(4) 0.025(4) -0.012(4)
C(18) 0.079(8) 0.081(6) 0.062(5) 0.004(5) 0.025(5) -0.004(5)
C(19) 0.083(8) 0.075(6) 0.093(8) -0.001(5) 0.042(6) -0.017(5)
C(20) 0.070(8) 0.086(7) 0.097(8) 0.016(5) 0.029(6) -0.019(6)
C(21) 0.088(8) 0.084(7) 0.075(7) 0.002(6) 0.005(5) -0.018(6)
C(22) 0.085(8) 0.100(7) 0.061(6) 0.011(6) 0.026(5) -0.017(5)
C(23) 0.11(1) 0.095(9) 0.18(2) -0.025(7) 0.05(1) -0.055(10)
C(24) 0.067(6) 0.054(4) 0.054(4) 0.010(3) 0.021(4) 0.002(3)
C(25) 0.063(6) 0.093(7) 0.057(5) 0.010(5) 0.014(4) -0.015(5)
C(26) 0.089(8) 0.088(7) 0.066(6) 0.029(6) 0.022(5) 0.018(6)
C(27) 0.12(1) 0.090(8) 0.075(7) 0.024(7) 0.046(7) 0.026(6)
C(28) 0.093(8) 0.056(5) 0.098(8) -0.005(5) 0.048(6) 0.011(5)
C(29) 0.059(6) 0.068(5) 0.063(5) -0.003(4) 0.027(4) -0.001(4)
C(30) 0.068(6) 0.063(5) 0.062(5) -0.004(4) 0.015(4) -0.015(4)
C(31) 0.051(6) 0.059(5) 0.098(7) -0.003(4) 0.027(5) -0.016(5)
C(32) 0.076(9) 0.113(9) 0.113(10) -0.022(7) 0.032(7) -0.028(8)
C(33) 0.09(1) 0.092(8) 0.112(10) -0.036(7) 0.034(7) -0.025(7)
C(34) 0.10(1) 0.068(6) 0.13(1) -0.030(6) 0.044(8) -0.021(7)
C(35) 0.076(8) 0.066(6) 0.107(9) 0.000(5) 0.031(6) 0.006(5)

loop_
_geom_bond_atom_site_label_1
_geom_bond_atom_site_label_2
_geom_bond_distance
_geom_bond_site_symmetry_1
_geom_bond_site_symmetry_2
_geom_bond_publ_flag
Cl(1) O(1) 1.37(1) 1_555 1_555 yes
Cl(1) O(2) 1.414(9) 1_555 1_555 yes
Cl(1) O(3) 1.42(1) 1_555 1_555 yes
Cl(1) O(4) 1.37(1) 1_555 1_555 yes
S(1) C(1) 1.937(8) 1_555 1_555 yes
S(1) C(8) 1.80(1) 1_555 1_555 yes
S(1) C(9) 1.760(10) 1_555 1_555 yes
S(2) C(16) 1.831(8) 1_555 1_555 yes
S(2) C(17) 1.76(1) 1_555 1_555 yes
C(1) C(2) 1.53(1) 1_555 1_555 yes
C(1) C(24) 1.52(1) 1_555 1_555 yes
C(1) C(30) 1.55(1) 1_555 1_555 yes
C(2) C(3) 1.39(1) 1_555 1_555 yes
C(2) C(7) 1.42(1) 1_555 1_555 yes
C(3) C(4) 1.39(1) 1_555 1_555 yes
C(3) C(8) 1.50(1) 1_555 1_555 yes
C(4) C(5) 1.39(1) 1_555 1_555 yes
C(5) C(6) 1.36(1) 1_555 1_555 yes
C(6) C(7) 1.41(1) 1_555 1_555 yes
C(7) C(16) 1.50(1) 1_555 1_555 yes
C(9) C(10) 1.40(1) 1_555 1_555 yes
C(9) C(14) 1.42(1) 1_555 1_555 yes
C(10) C(11) 1.41(2) 1_555 1_555 yes
C(11) C(12) 1.36(2) 1_555 1_555 yes
C(12) C(13) 1.39(2) 1_555 1_555 yes
C(12) C(15) 1.54(2) 1_555 1_555 yes
C(13) C(14) 1.36(2) 1_555 1_555 yes
C(17) C(18) 1.42(1) 1_555 1_555 yes
C(17) C(22) 1.40(1) 1_555 1_555 yes
C(18) C(19) 1.39(2) 1_555 1_555 yes
C(19) C(20) 1.38(2) 1_555 1_555 yes
C(20) C(21) 1.35(2) 1_555 1_555 yes
C(20) C(23) 1.51(2) 1_555 1_555 yes
C(21) C(22) 1.39(2) 1_555 1_555 yes
C(24) C(25) 1.40(1) 1_555 1_555 yes
C(24) C(29) 1.38(1) 1_555 1_555 yes
C(25) C(26) 1.40(1) 1_555 1_555 yes
C(26) C(27) 1.34(2) 1_555 1_555 yes
C(27) C(28) 1.34(2) 1_555 1_555 yes
C(28) C(29) 1.39(1) 1_555 1_555 yes
C(30) C(31) 1.38(1) 1_555 1_555 yes
C(30) C(35) 1.39(1) 1_555 1_555 yes
C(31) C(32) 1.37(2) 1_555 1_555 yes
C(32) C(33) 1.41(2) 1_555 1_555 yes
C(33) C(34) 1.32(2) 1_555 1_555 yes
C(34) C(35) 1.39(2) 1_555 1_555 yes
